data_7702243
loop_
_publ_author_name
'Wang, Yue'
'Xiao, Yu-Ping'
'Zhou, Yue-Yue'
'Hu, Cheng-Gui'
'Tong, Bi-Hai'
'Ye, Shang-Hui'
'Mei, Qun-Bo'

_publ_section_title
;
 Novel phosphorescent triptycene-based Ir(iii) complexes for organic
 light-emitting diodes.
;
_journal_issue 43
_journal_name_full 'Dalton transactions (Cambridge, England : 2003)'
_journal_page_first 16289
_journal_page_last 16297
_journal_paper_doi 10.1039/c9dt03182k
_journal_volume 48
_journal_year 2019
_chemical_formula_sum 'C27 H17 N S'
_chemical_formula_weight 387.48
_space_group_crystal_system orthorhombic
_space_group_IT_number 41
_space_group_name_Hall 'A 2 -2ab'
_space_group_name_H-M_alt 'A e a 2'
_atom_sites_solution_hydrogens geom
_audit_creation_method SHELXL-2014/7
_audit_update_record
;
2019-07-14 deposited with the CCDC.	2019-10-03 downloaded from the CCDC.
;
_cell_angle_alpha 90
_cell_angle_beta 90
_cell_angle_gamma 90
_cell_formula_units_Z 8
_cell_length_a 11.9187(10)
_cell_length_b 21.3168(17)
_cell_length_c 15.1658(12)
_cell_measurement_reflns_used 3274
_cell_measurement_temperature 296(2)
_cell_measurement_theta_max 24.95
_cell_measurement_theta_min 2.37
_cell_volume 3853.2(5)
_computing_cell_refinement 'Bruker SAINT'
_computing_data_collection 'Bruker APEX2'
_computing_data_reduction 'Bruker SAINT'
_computing_molecular_graphics 'SHELXL-2014/7 (Sheldrick, 2014)'
_computing_publication_material 'SHELXL-2014/7 (Sheldrick, 2014)'
_computing_structure_refinement 'SHELXL-2014/7 (Sheldrick, 2014)'
_computing_structure_solution 'SHELXL-2014/7 (Sheldrick, 2014)'
_diffrn_ambient_temperature 296(2)
_diffrn_measured_fraction_theta_full 0.999
_diffrn_measured_fraction_theta_max 0.997
_diffrn_measurement_device_type 'Bruker APEX-II CCD'
_diffrn_measurement_method '\f and \w scans'
_diffrn_radiation_type MoK\a
_diffrn_radiation_wavelength 0.71073
_diffrn_reflns_av_R_equivalents 0.0291
_diffrn_reflns_av_unetI/netI 0.0337
_diffrn_reflns_Laue_measured_fraction_full 0.999
_diffrn_reflns_Laue_measured_fraction_max 0.997
_diffrn_reflns_limit_h_max 15
_diffrn_reflns_limit_h_min -15
_diffrn_reflns_limit_k_max 17
_diffrn_reflns_limit_k_min -27
_diffrn_reflns_limit_l_max 18
_diffrn_reflns_limit_l_min -19
_diffrn_reflns_number 11871
_diffrn_reflns_point_group_measured_fraction_full 0.966
_diffrn_reflns_point_group_measured_fraction_max 0.948
_diffrn_reflns_theta_full 25.242
_diffrn_reflns_theta_max 27.474
_diffrn_reflns_theta_min 2.374
_diffrn_source '\f and \w scans'
_exptl_absorpt_coefficient_mu 0.181
_exptl_absorpt_correction_T_max 0.968
_exptl_absorpt_correction_T_min 0.961
_exptl_absorpt_correction_type multi-scan
_exptl_absorpt_process_details sadabs
_exptl_crystal_colour colourless
_exptl_crystal_density_diffrn 1.336
_exptl_crystal_description block
_exptl_crystal_F_000 1616
_exptl_crystal_size_max 0.220
_exptl_crystal_size_mid 0.200
_exptl_crystal_size_min 0.180
_refine_diff_density_max 0.152
_refine_diff_density_min -0.241
_refine_diff_density_rms 0.040
_refine_ls_abs_structure_details
; 
 Flack x determined using 1382 quotients [(I+)-(I-)]/[(I+)+(I-)] 
 (Parsons, Flack and Wagner, Acta Cryst. B69 (2013) 249-259). 
;
_refine_ls_abs_structure_Flack 0.01(3)
_refine_ls_extinction_method none
_refine_ls_goodness_of_fit_ref 1.023
_refine_ls_hydrogen_treatment constr
_refine_ls_matrix_type full
_refine_ls_number_parameters 262
_refine_ls_number_reflns 4185
_refine_ls_number_restraints 1
_refine_ls_restrained_S_all 1.023
_refine_ls_R_factor_all 0.0460
_refine_ls_R_factor_gt 0.0363
_refine_ls_shift/su_max 0.000
_refine_ls_shift/su_mean 0.000
_refine_ls_structure_factor_coef Fsqd
_refine_ls_weighting_details 'w=1/[\s^2^(Fo^2^)+(0.0487P)^2^+0.0410P] where P=(Fo^2^+2Fc^2^)/3'
_refine_ls_weighting_scheme calc
_refine_ls_wR_factor_gt 0.0823
_refine_ls_wR_factor_ref 0.0896
_reflns_Friedel_coverage 0.830
_reflns_Friedel_fraction_full 0.931
_reflns_Friedel_fraction_max 0.895
_reflns_number_gt 3546
_reflns_number_total 4185
_reflns_threshold_expression 'I > 2\s(I)'
_cod_data_source_file c9dt03182k2.cif
_cod_data_source_block aba2
_cod_original_sg_symbol_Hall 'A 2 -2ac'
_cod_original_sg_symbol_H-M 'A b a 2'
_cod_database_code 7702243
_shelx_shelxl_version_number 2014/7
_shelx_space_group_comment
; 
The symmetry employed for this shelxl refinement is uniquely defined 
by the following loop, which should always be used as a source of 
symmetry information in preference to the above space-group names. 
They are only intended as comments. 
;
_shelx_estimated_absorpt_t_min 0.961
_shelx_estimated_absorpt_t_max 0.968

loop_
_space_group_symop_operation_xyz
'x, y, z'
'-x, -y, z'
'x+1/2, -y+1/2, z'
'-x+1/2, y+1/2, z'
'x, y+1/2, z+1/2'
'-x, -y+1/2, z+1/2'
'x+1/2, -y+1, z+1/2'
'-x+1/2, y+1, z+1/2'

loop_
_atom_site_label
_atom_site_type_symbol
_atom_site_fract_x
_atom_site_fract_y
_atom_site_fract_z
_atom_site_U_iso_or_equiv
_atom_site_adp_type
_atom_site_occupancy
_atom_site_site_symmetry_order
_atom_site_calc_flag
_atom_site_refinement_flags_posn
_atom_site_refinement_flags_adp
S1 S 0.09164(6) 0.26434(3) 0.86689(6) 0.04592(19) Uani 1 1 d . .
N1 N 0.05647(17) 0.14504(10) 0.85090(15) 0.0386(5) Uani 1 1 d . .
C1 C -0.1023(2) 0.13127(15) 0.9539(2) 0.0464(7) Uani 1 1 d . .
H1 H -0.1067 0.0883 0.9437 0.056 Uiso 1 1 calc R U
C2 C -0.1759(2) 0.16024(15) 1.0110(2) 0.0515(8) Uani 1 1 d . .
H2 H -0.2308 0.1366 1.0392 0.062 Uiso 1 1 calc R U
C3 C -0.1690(3) 0.22447(16) 1.0271(2) 0.0561(8) Uani 1 1 d . .
H3 H -0.2195 0.2429 1.0660 0.067 Uiso 1 1 calc R U
C4 C -0.0892(3) 0.26110(14) 0.9868(2) 0.0517(8) Uani 1 1 d . .
H4 H -0.0848 0.3039 0.9979 0.062 Uiso 1 1 calc R U
C5 C -0.0150(2) 0.23210(12) 0.92882(18) 0.0401(6) Uani 1 1 d . .
C6 C -0.0214(2) 0.16752(13) 0.91171(17) 0.0382(6) Uani 1 1 d . .
C7 C 0.1200(2) 0.19011(12) 0.82201(17) 0.0356(6) Uani 1 1 d . .
C8 C 0.21024(19) 0.18305(11) 0.75671(17) 0.0351(6) Uani 1 1 d . .
C9 C 0.2961(2) 0.22849(13) 0.7542(2) 0.0442(7) Uani 1 1 d . .
H9 H 0.2931 0.2624 0.7927 0.053 Uiso 1 1 calc R U
C10 C 0.3839(2) 0.22379(14) 0.6959(2) 0.0463(7) Uani 1 1 d . .
H10 H 0.4390 0.2547 0.6950 0.056 Uiso 1 1 calc R U
C11 C 0.3911(2) 0.17342(13) 0.6386(2) 0.0421(6) Uani 1 1 d . .
H11 H 0.4516 0.1698 0.6002 0.051 Uiso 1 1 calc R U
C12 C 0.30730(19) 0.12866(12) 0.63921(17) 0.0366(6) Uani 1 1 d . .
C13 C 0.21514(19) 0.13350(11) 0.69664(17) 0.0336(5) Uani 1 1 d . .
C14 C 0.1309(2) 0.08001(11) 0.68412(17) 0.0343(6) Uani 1 1 d . .
H14 H 0.0653 0.0835 0.7228 0.041 Uiso 1 1 calc R U
C15 C 0.3035(2) 0.07067(13) 0.58084(19) 0.0396(6) Uani 1 1 d . .
H15 H 0.3688 0.0672 0.5419 0.047 Uiso 1 1 calc R U
C16 C 0.1988(2) 0.02012(12) 0.69961(17) 0.0349(5) Uani 1 1 d . .
C17 C 0.1760(2) -0.02604(12) 0.76044(19) 0.0412(6) Uani 1 1 d . .
H17 H 0.1137 -0.0228 0.7970 0.049 Uiso 1 1 calc R U
C18 C 0.2471(3) -0.07756(12) 0.7667(2) 0.0523(7) Uani 1 1 d . .
H18 H 0.2318 -0.1091 0.8074 0.063 Uiso 1 1 calc R U
C19 C 0.3397(3) -0.08225(13) 0.7133(2) 0.0556(8) Uani 1 1 d . .
H19 H 0.3875 -0.1165 0.7188 0.067 Uiso 1 1 calc R U
C20 C 0.3626(2) -0.03587(13) 0.6509(2) 0.0473(7) Uani 1 1 d . .
H20 H 0.4248 -0.0395 0.6142 0.057 Uiso 1 1 calc R U
C21 C 0.2924(2) 0.01533(12) 0.64421(17) 0.0389(6) Uani 1 1 d . .
C22 C 0.1003(2) 0.07948(12) 0.58598(18) 0.0358(6) Uani 1 1 d . .
C23 C -0.0067(2) 0.08271(12) 0.5514(2) 0.0445(7) Uani 1 1 d . .
H23 H -0.0687 0.0860 0.5883 0.053 Uiso 1 1 calc R U
C24 C -0.0199(3) 0.08095(14) 0.4606(2) 0.0550(8) Uani 1 1 d . .
H24 H -0.0916 0.0826 0.4366 0.066 Uiso 1 1 calc R U
C25 C 0.0719(3) 0.07681(15) 0.4051(2) 0.0586(9) Uani 1 1 d . .
H25 H 0.0616 0.0764 0.3443 0.070 Uiso 1 1 calc R U
C26 C 0.1790(3) 0.07332(13) 0.4400(2) 0.0494(7) Uani 1 1 d . .
H26 H 0.2409 0.0702 0.4029 0.059 Uiso 1 1 calc R U
C27 C 0.1932(2) 0.07447(12) 0.53069(18) 0.0392(6) Uani 1 1 d . .

loop_
_atom_site_aniso_label
_atom_site_aniso_U_11
_atom_site_aniso_U_22
_atom_site_aniso_U_33
_atom_site_aniso_U_23
_atom_site_aniso_U_13
_atom_site_aniso_U_12
S1 0.0549(4) 0.0348(3) 0.0481(4) -0.0061(3) 0.0020(3) 0.0003(3)
N1 0.0431(11) 0.0388(11) 0.0339(12) -0.0037(9) 0.0020(10) 0.0006(9)
C1 0.0481(16) 0.0501(17) 0.0409(16) -0.0026(13) -0.0004(12) -0.0017(13)
C2 0.0453(16) 0.069(2) 0.0399(16) -0.0007(15) 0.0012(13) -0.0003(14)
C3 0.0506(18) 0.071(2) 0.0468(18) -0.0075(16) 0.0067(15) 0.0164(15)
C4 0.0601(19) 0.0489(18) 0.0463(18) -0.0085(14) 0.0039(14) 0.0135(14)
C5 0.0443(15) 0.0421(15) 0.0341(14) -0.0020(12) -0.0054(12) 0.0074(12)
C6 0.0414(15) 0.0419(14) 0.0312(14) -0.0029(11) -0.0034(11) 0.0047(11)
C7 0.0395(13) 0.0359(14) 0.0314(13) -0.0029(11) -0.0069(11) 0.0036(11)
C8 0.0359(13) 0.0374(14) 0.0321(13) 0.0002(11) -0.0059(11) 0.0011(10)
C9 0.0446(15) 0.0440(16) 0.0441(16) -0.0040(13) -0.0079(13) -0.0050(12)
C10 0.0379(14) 0.0486(17) 0.0525(18) 0.0049(15) -0.0081(13) -0.0111(13)
C11 0.0328(13) 0.0515(17) 0.0421(15) 0.0085(13) 0.0002(11) -0.0040(12)
C12 0.0344(13) 0.0390(14) 0.0362(14) 0.0040(11) 0.0006(11) -0.0002(10)
C13 0.0318(12) 0.0350(13) 0.0339(13) 0.0030(11) -0.0014(10) -0.0001(10)
C14 0.0338(12) 0.0352(14) 0.0340(14) 0.0009(11) 0.0034(11) -0.0014(10)
C15 0.0374(14) 0.0443(15) 0.0370(14) 0.0011(12) 0.0087(12) 0.0014(11)
C16 0.0364(13) 0.0362(13) 0.0321(13) -0.0006(11) -0.0006(10) -0.0005(10)
C17 0.0454(13) 0.0431(14) 0.0350(14) 0.0000(12) 0.0041(12) -0.0030(12)
C18 0.0696(18) 0.0394(15) 0.0478(17) 0.0061(14) -0.0002(16) 0.0060(14)
C19 0.0618(19) 0.0439(17) 0.061(2) 0.0024(16) 0.0029(16) 0.0149(15)
C20 0.0478(15) 0.0454(16) 0.0486(17) -0.0045(14) 0.0071(14) 0.0060(13)
C21 0.0384(13) 0.0404(15) 0.0379(14) -0.0007(12) 0.0041(11) 0.0008(11)
C22 0.0403(13) 0.0319(13) 0.0352(14) -0.0003(11) -0.0010(11) -0.0031(10)
C23 0.0468(16) 0.0388(15) 0.0477(17) 0.0015(13) -0.0048(13) -0.0035(12)
C24 0.0590(19) 0.0533(18) 0.053(2) 0.0013(15) -0.0179(16) -0.0043(15)
C25 0.087(2) 0.053(2) 0.0360(17) 0.0005(14) -0.0132(17) -0.0063(17)
C26 0.0651(19) 0.0455(17) 0.0378(16) -0.0012(13) 0.0047(14) -0.0032(14)
C27 0.0465(15) 0.0357(14) 0.0354(15) 0.0001(11) 0.0033(12) -0.0018(11)

loop_
_atom_type_symbol
_atom_type_description
_atom_type_scat_dispersion_real
_atom_type_scat_dispersion_imag
_atom_type_scat_source
C C 0.0033 0.0016 'International Tables Vol C Tables 4.2.6.8 and 6.1.1.4'
H H 0.0000 0.0000 'International Tables Vol C Tables 4.2.6.8 and 6.1.1.4'
N N 0.0061 0.0033 'International Tables Vol C Tables 4.2.6.8 and 6.1.1.4'
S S 0.1246 0.1234 'International Tables Vol C Tables 4.2.6.8 and 6.1.1.4'

loop_
_geom_angle_atom_site_label_1
_geom_angle_atom_site_label_2
_geom_angle_atom_site_label_3
_geom_angle
C5 S1 C7 89.63(13)
C7 N1 C6 110.9(2)
C2 C1 C6 118.7(3)
C2 C1 H1 120.6
C6 C1 H1 120.6
C1 C2 C3 120.9(3)
C1 C2 H2 119.6
C3 C2 H2 119.6
C4 C3 C2 121.4(3)
C4 C3 H3 119.3
C2 C3 H3 119.3
C3 C4 C5 117.9(3)
C3 C4 H4 121.0
C5 C4 H4 121.0
C4 C5 C6 121.2(3)
C4 C5 S1 129.5(2)
C6 C5 S1 109.3(2)
C1 C6 N1 125.1(3)
C1 C6 C5 119.9(3)
N1 C6 C5 115.0(2)
N1 C7 C8 125.3(2)
N1 C7 S1 115.07(19)
C8 C7 S1 119.62(19)
C13 C8 C9 118.2(2)
C13 C8 C7 123.2(2)
C9 C8 C7 118.6(2)
C10 C9 C8 121.4(3)
C10 C9 H9 119.3
C8 C9 H9 119.3
C9 C10 C11 120.5(3)
C9 C10 H10 119.7
C11 C10 H10 119.7
C12 C11 C10 119.1(3)
C12 C11 H11 120.4
C10 C11 H11 120.4
C11 C12 C13 121.2(2)
C11 C12 C15 125.4(2)
C13 C12 C15 113.4(2)
C8 C13 C12 119.5(2)
C8 C13 C14 128.1(2)
C12 C13 C14 112.4(2)
C16 C14 C13 104.8(2)
C16 C14 C22 105.6(2)
C13 C14 C22 106.4(2)
C16 C14 H14 113.1
C13 C14 H14 113.1
C22 C14 H14 113.1
C12 C15 C27 105.9(2)
C12 C15 C21 105.3(2)
C27 C15 C21 106.3(2)
C12 C15 H15 112.9
C27 C15 H15 112.9
C21 C15 H15 112.9
C17 C16 C21 120.5(2)
C17 C16 C14 126.6(2)
C21 C16 C14 113.0(2)
C16 C17 C18 119.4(3)
C16 C17 H17 120.3
C18 C17 H17 120.3
C19 C18 C17 120.5(3)
C19 C18 H18 119.8
C17 C18 H18 119.8
C18 C19 C20 120.4(3)
C18 C19 H19 119.8
C20 C19 H19 119.8
C21 C20 C19 119.5(3)
C21 C20 H20 120.3
C19 C20 H20 120.3
C20 C21 C16 119.8(3)
C20 C21 C15 127.3(2)
C16 C21 C15 112.9(2)
C23 C22 C27 120.6(3)
C23 C22 C14 126.0(2)
C27 C22 C14 113.4(2)
C22 C23 C24 118.7(3)
C22 C23 H23 120.6
C24 C23 H23 120.6
C25 C24 C23 121.1(3)
C25 C24 H24 119.5
C23 C24 H24 119.5
C24 C25 C26 120.1(3)
C24 C25 H25 120.0
C26 C25 H25 120.0
C25 C26 C27 119.4(3)
C25 C26 H26 120.3
C27 C26 H26 120.3
C26 C27 C22 120.1(3)
C26 C27 C15 126.9(3)
C22 C27 C15 112.9(2)

loop_
_geom_bond_atom_site_label_1
_geom_bond_atom_site_label_2
_geom_bond_distance
S1 C5 1.723(3)
S1 C7 1.755(3)
N1 C7 1.299(3)
N1 C6 1.394(3)
C1 C2 1.379(4)
C1 C6 1.391(4)
C1 H1 0.9300
C2 C3 1.393(4)
C2 H2 0.9300
C3 C4 1.375(5)
C3 H3 0.9300
C4 C5 1.392(4)
C4 H4 0.9300
C5 C6 1.403(4)
C7 C8 1.470(4)
C8 C13 1.396(4)
C8 C9 1.409(3)
C9 C10 1.374(4)
C9 H9 0.9300
C10 C11 1.384(4)
C10 H10 0.9300
C11 C12 1.381(4)
C11 H11 0.9300
C12 C13 1.406(3)
C12 C15 1.521(4)
C13 C14 1.531(3)
C14 C16 1.530(3)
C14 C22 1.532(4)
C14 H14 0.9800
C15 C27 1.522(4)
C15 C21 1.527(4)
C15 H15 0.9800
C16 C17 1.376(4)
C16 C21 1.401(3)
C17 C18 1.390(4)
C17 H17 0.9300
C18 C19 1.372(5)
C18 H18 0.9300
C19 C20 1.396(4)
C19 H19 0.9300
C20 C21 1.379(4)
C20 H20 0.9300
C22 C23 1.381(4)
C22 C27 1.392(4)
C23 C24 1.386(4)
C23 H23 0.9300
C24 C25 1.383(5)
C24 H24 0.9300
C25 C26 1.383(5)
C25 H25 0.9300
C26 C27 1.386(4)
C26 H26 0.9300

loop_
_geom_torsion_atom_site_label_1
_geom_torsion_atom_site_label_2
_geom_torsion_atom_site_label_3
_geom_torsion_atom_site_label_4
_geom_torsion
C6 C1 C2 C3 -0.6(4)
C1 C2 C3 C4 0.1(5)
C2 C3 C4 C5 0.2(5)
C3 C4 C5 C6 0.2(4)
C3 C4 C5 S1 178.7(2)
C7 S1 C5 C4 -178.4(3)
C7 S1 C5 C6 0.3(2)
C2 C1 C6 N1 -178.4(3)
C2 C1 C6 C5 0.9(4)
C7 N1 C6 C1 179.1(3)
C7 N1 C6 C5 -0.2(3)
C4 C5 C6 C1 -0.7(4)
S1 C5 C6 C1 -179.5(2)
C4 C5 C6 N1 178.7(2)
S1 C5 C6 N1 -0.1(3)
C6 N1 C7 C8 -179.5(2)
C6 N1 C7 S1 0.5(3)
C5 S1 C7 N1 -0.5(2)
C5 S1 C7 C8 179.5(2)
N1 C7 C8 C13 22.4(4)
S1 C7 C8 C13 -157.6(2)
N1 C7 C8 C9 -157.8(3)
S1 C7 C8 C9 22.2(3)
C13 C8 C9 C10 -1.6(4)
C7 C8 C9 C10 178.6(3)
C8 C9 C10 C11 -0.9(4)
C9 C10 C11 C12 1.6(4)
C10 C11 C12 C13 0.1(4)
C10 C11 C12 C15 -179.7(3)
C9 C8 C13 C12 3.2(4)
C7 C8 C13 C12 -177.0(2)
C9 C8 C13 C14 -177.7(2)
C7 C8 C13 C14 2.1(4)
C11 C12 C13 C8 -2.6(4)
C15 C12 C13 C8 177.2(2)
C11 C12 C13 C14 178.2(2)
C15 C12 C13 C14 -1.9(3)
C8 C13 C14 C16 -121.3(3)
C12 C13 C14 C16 57.8(3)
C8 C13 C14 C22 127.1(3)
C12 C13 C14 C22 -53.8(3)
C11 C12 C15 C27 -123.0(3)
C13 C12 C15 C27 57.2(3)
C11 C12 C15 C21 124.6(3)
C13 C12 C15 C21 -55.2(3)
C13 C14 C16 C17 123.3(3)
C22 C14 C16 C17 -124.6(3)
C13 C14 C16 C21 -56.3(3)
C22 C14 C16 C21 55.8(3)
C21 C16 C17 C18 0.2(4)
C14 C16 C17 C18 -179.4(3)
C16 C17 C18 C19 0.5(4)
C17 C18 C19 C20 -1.2(5)
C18 C19 C20 C21 1.0(5)
C19 C20 C21 C16 -0.3(4)
C19 C20 C21 C15 179.8(3)
C17 C16 C21 C20 -0.3(4)
C14 C16 C21 C20 179.3(2)
C17 C16 C21 C15 179.7(2)
C14 C16 C21 C15 -0.7(3)
C12 C15 C21 C20 -123.4(3)
C27 C15 C21 C20 124.6(3)
C12 C15 C21 C16 56.7(3)
C27 C15 C21 C16 -55.3(3)
C16 C14 C22 C23 123.5(3)
C13 C14 C22 C23 -125.4(3)
C16 C14 C22 C27 -55.7(3)
C13 C14 C22 C27 55.3(3)
C27 C22 C23 C24 -0.1(4)
C14 C22 C23 C24 -179.3(3)
C22 C23 C24 C25 -0.8(5)
C23 C24 C25 C26 1.0(5)
C24 C25 C26 C27 -0.4(5)
C25 C26 C27 C22 -0.4(4)
C25 C26 C27 C15 179.5(3)
C23 C22 C27 C26 0.7(4)
C14 C22 C27 C26 179.9(2)
C23 C22 C27 C15 -179.3(2)
C14 C22 C27 C15 0.0(3)
C12 C15 C27 C26 124.1(3)
C21 C15 C27 C26 -124.2(3)
C12 C15 C27 C22 -56.0(3)
C21 C15 C27 C22 55.7(3)
